data_7014981
loop_
_publ_author_name
'Zhou, Wen'
'Therrien, Jeffrey A.'
'Wence, D Lee K'
'Yallits, Emily N.'
'Conway, Julia L.'
'Patrick, Brian O.'
'Smith, Kevin M.'

_publ_section_title
;
 Cyclopentadienyl mesityl complexes of chromium(II) and chromium(III).
;
_journal_issue 2
_journal_name_full 'Dalton transactions (Cambridge, England : 2003)'
_journal_page_first 337
_journal_page_last 339
_journal_paper_doi 10.1039/c0dt01399d
_journal_volume 40
_journal_year 2011
_chemical_formula_sum 'C24 H27 Cr I N O'
_chemical_formula_weight 524.37
_chemical_name_systematic
;
?
;
_space_group_IT_number 2
_symmetry_cell_setting triclinic
_symmetry_space_group_name_Hall '-P 1'
_symmetry_space_group_name_H-M 'P -1'
_atom_sites_solution_hydrogens geom
_atom_sites_solution_primary direct
_atom_sites_solution_secondary difmap
_audit_creation_method SHELXL-97
_cell_angle_alpha 92.002(4)
_cell_angle_beta 107.735(4)
_cell_angle_gamma 91.342(5)
_cell_formula_units_Z 2
_cell_length_a 8.9810(8)
_cell_length_b 10.4430(9)
_cell_length_c 12.6068(11)
_cell_measurement_reflns_used 8568
_cell_measurement_temperature 173(2)
_cell_measurement_theta_max 27.94
_cell_measurement_theta_min 3.03
_cell_volume 1124.77(17)
_computing_structure_refinement 'SHELXL-97 (Sheldrick, 1997)'
_diffrn_ambient_temperature 173(2)
_diffrn_measured_fraction_theta_full 0.984
_diffrn_measured_fraction_theta_max 0.984
_diffrn_measurement_device_type 'Bruker X8 APEX II'
_diffrn_measurement_method 'area detector'
_diffrn_radiation_monochromator graphite
_diffrn_radiation_source 'fine-focus sealed tube'
_diffrn_radiation_type MoK\a
_diffrn_radiation_wavelength 0.71069
_diffrn_reflns_av_R_equivalents 0.0480
_diffrn_reflns_av_sigmaI/netI 0.0213
_diffrn_reflns_limit_h_max 11
_diffrn_reflns_limit_h_min -11
_diffrn_reflns_limit_k_max 13
_diffrn_reflns_limit_k_min -13
_diffrn_reflns_limit_l_max 16
_diffrn_reflns_limit_l_min 0
_diffrn_reflns_number 8161
_diffrn_reflns_theta_full 27.94
_diffrn_reflns_theta_max 27.94
_diffrn_reflns_theta_min 1.70
_exptl_absorpt_coefficient_mu 1.895
_exptl_absorpt_correction_T_max 0.797
_exptl_absorpt_correction_T_min 0.490
_exptl_absorpt_correction_type multi-scan
_exptl_crystal_colour black
_exptl_crystal_density_diffrn 1.548
_exptl_crystal_density_method 'not measured'
_exptl_crystal_description prism
_exptl_crystal_F_000 526
_exptl_crystal_size_max 0.25
_exptl_crystal_size_mid 0.25
_exptl_crystal_size_min 0.12
_refine_diff_density_max 0.652
_refine_diff_density_min -0.613
_refine_diff_density_rms 0.095
_refine_ls_extinction_method none
_refine_ls_goodness_of_fit_ref 1.110
_refine_ls_hydrogen_treatment constr
_refine_ls_matrix_type full
_refine_ls_number_parameters 258
_refine_ls_number_reflns 8161
_refine_ls_number_restraints 0
_refine_ls_restrained_S_all 1.110
_refine_ls_R_factor_all 0.0328
_refine_ls_R_factor_gt 0.0270
_refine_ls_shift/su_max 0.001
_refine_ls_shift/su_mean 0.000
_refine_ls_structure_factor_coef Fsqd
_refine_ls_weighting_details 'calc w=1/[\s^2^(Fo^2^)+(0.0391P)^2^+0.8449P] where P=(Fo^2^+2Fc^2^)/3'
_refine_ls_weighting_scheme calc
_refine_ls_wR_factor_gt 0.0719
_refine_ls_wR_factor_ref 0.0757
_reflns_number_gt 7372
_reflns_number_total 8161
_reflns_threshold_expression >2sigma(I)
_cod_data_source_file C0DT01399D.TXT
_cod_data_source_block 6b_CpCr(C6H4CHNDpp)I
_cod_original_sg_symbol_H-M P-1
_cod_database_code 7014981

loop_
_symmetry_equiv_pos_as_xyz
'x, y, z'
'-x, -y, -z'

loop_
_atom_site_label
_atom_site_type_symbol
_atom_site_fract_x
_atom_site_fract_y
_atom_site_fract_z
_atom_site_U_iso_or_equiv
_atom_site_adp_type
_atom_site_occupancy
_atom_site_symmetry_multiplicity
_atom_site_calc_flag
_atom_site_refinement_flags
_atom_site_disorder_assembly
_atom_site_disorder_group
C1 C 0.6602(3) 0.0704(2) 0.31366(19) 0.0176(5) Uani 1 1 d . . .
C2 C 0.5797(3) -0.0278(3) 0.3494(2) 0.0245(5) Uani 1 1 d . . .
H2 H 0.4869 -0.0661 0.2990 0.029 Uiso 1 1 calc R . .
C3 C 0.6339(3) -0.0695(3) 0.4568(2) 0.0287(6) Uani 1 1 d . . .
H3 H 0.5784 -0.1369 0.4788 0.034 Uiso 1 1 calc R . .
C4 C 0.7685(3) -0.0142(3) 0.5333(2) 0.0282(6) Uani 1 1 d . . .
H4 H 0.8060 -0.0447 0.6065 0.034 Uiso 1 1 calc R . .
C5 C 0.8461(3) 0.0848(3) 0.5016(2) 0.0231(5) Uani 1 1 d . . .
H5 H 0.9351 0.1253 0.5546 0.028 Uiso 1 1 calc R . .
C6 C 0.7965(3) 0.1280(2) 0.3917(2) 0.0186(5) Uani 1 1 d . . .
C7 C 0.8775(3) 0.2363(2) 0.3664(2) 0.0178(5) Uani 1 1 d . . .
H7 H 0.9518 0.2807 0.4276 0.021 Uiso 1 1 calc R . .
C8 C 0.9286(3) 0.4067(2) 0.26679(19) 0.0162(5) Uani 1 1 d . . .
C9 C 1.0630(3) 0.4208(3) 0.2332(2) 0.0200(5) Uani 1 1 d . . .
C10 C 1.1219(3) 0.5447(3) 0.2309(2) 0.0255(6) Uani 1 1 d . . .
H10 H 1.2128 0.5567 0.2083 0.031 Uiso 1 1 calc R . .
C11 C 1.0523(3) 0.6502(3) 0.2602(2) 0.0279(6) Uani 1 1 d . . .
H11 H 1.0962 0.7337 0.2595 0.033 Uiso 1 1 calc R . .
C12 C 0.9181(3) 0.6342(3) 0.2906(2) 0.0261(6) Uani 1 1 d . . .
H12 H 0.8690 0.7076 0.3092 0.031 Uiso 1 1 calc R . .
C13 C 0.8531(3) 0.5128(2) 0.2946(2) 0.0187(5) Uani 1 1 d . . .
C14 C 1.1441(3) 0.3080(3) 0.2014(3) 0.0303(6) Uani 1 1 d . . .
H14 H 1.0714 0.2312 0.1899 0.036 Uiso 1 1 calc R . .
C15 C 1.1837(5) 0.3260(4) 0.0925(3) 0.0493(9) Uani 1 1 d . . .
H15A H 1.0924 0.3578 0.0362 0.074 Uiso 1 1 calc R . .
H15B H 1.2121 0.2437 0.0658 0.074 Uiso 1 1 calc R . .
H15C H 1.2717 0.3881 0.1061 0.074 Uiso 1 1 calc R . .
C16 C 1.2927(4) 0.2804(3) 0.2947(3) 0.0444(8) Uani 1 1 d . . .
H16A H 1.3667 0.3539 0.3073 0.067 Uiso 1 1 calc R . .
H16B H 1.3402 0.2040 0.2735 0.067 Uiso 1 1 calc R . .
H16C H 1.2664 0.2654 0.3633 0.067 Uiso 1 1 calc R . .
C17 C 0.7040(3) 0.5001(3) 0.3289(2) 0.0229(5) Uani 1 1 d . . .
H17 H 0.6578 0.4116 0.3061 0.028 Uiso 1 1 calc R . .
C18 C 0.5823(3) 0.5949(3) 0.2722(3) 0.0365(7) Uani 1 1 d . . .
H18A H 0.6212 0.6824 0.2988 0.055 Uiso 1 1 calc R . .
H18B H 0.4851 0.5770 0.2900 0.055 Uiso 1 1 calc R . .
H18C H 0.5620 0.5865 0.1914 0.055 Uiso 1 1 calc R . .
C19 C 0.7415(4) 0.5171(4) 0.4550(3) 0.0435(8) Uani 1 1 d . . .
H19A H 0.7832 0.6045 0.4791 0.065 Uiso 1 1 calc R . .
H19B H 0.8194 0.4554 0.4913 0.065 Uiso 1 1 calc R . .
H19C H 0.6459 0.5024 0.4756 0.065 Uiso 1 1 calc R . .
C20 C 0.6125(4) 0.1424(3) -0.0560(2) 0.0353(7) Uani 1 1 d . . .
H20 H 0.5917 0.0580 -0.0888 0.042 Uiso 1 1 calc R . .
C21 C 0.7516(4) 0.2176(3) -0.0409(2) 0.0332(7) Uani 1 1 d . . .
H21 H 0.8399 0.1932 -0.0623 0.040 Uiso 1 1 calc R . .
C22 C 0.7350(4) 0.3337(3) 0.0111(2) 0.0325(7) Uani 1 1 d . . .
H22 H 0.8099 0.4032 0.0310 0.039 Uiso 1 1 calc R . .
C23 C 0.5877(4) 0.3300(3) 0.0291(2) 0.0339(7) Uani 1 1 d . . .
H23 H 0.5469 0.3959 0.0650 0.041 Uiso 1 1 calc R . .
C24 C 0.5122(4) 0.2131(3) -0.0148(2) 0.0368(8) Uani 1 1 d . . .
H24 H 0.4097 0.1866 -0.0162 0.044 Uiso 1 1 calc R . .
N1 N 0.8602(2) 0.28051(19) 0.26857(16) 0.0153(4) Uani 1 1 d . . .
O1 O 0.6039(2) 0.10916(18) 0.21083(13) 0.0204(4) Uani 1 1 d . . .
Cr1 Cr 0.72817(4) 0.17898(4) 0.12739(3) 0.01598(9) Uani 1 1 d . . .
I1 I 0.90765(2) -0.024061(17) 0.150703(14) 0.02560(6) Uani 1 1 d . . .

loop_
_atom_site_aniso_label
_atom_site_aniso_U_11
_atom_site_aniso_U_22
_atom_site_aniso_U_33
_atom_site_aniso_U_23
_atom_site_aniso_U_13
_atom_site_aniso_U_12
C1 0.0196(12) 0.0174(12) 0.0172(12) 0.0000(9) 0.0080(10) -0.0001(9)
C2 0.0251(13) 0.0250(13) 0.0225(12) -0.0006(11) 0.0070(11) -0.0090(12)
C3 0.0357(15) 0.0278(15) 0.0256(14) 0.0065(11) 0.0139(13) -0.0061(12)
C4 0.0323(14) 0.0312(15) 0.0216(13) 0.0072(11) 0.0084(11) -0.0011(12)
C5 0.0263(13) 0.0238(14) 0.0176(12) 0.0009(10) 0.0047(11) -0.0029(11)
C6 0.0198(12) 0.0181(12) 0.0182(12) 0.0018(9) 0.0064(10) -0.0001(10)
C7 0.0144(11) 0.0183(12) 0.0204(12) -0.0020(9) 0.0050(10) 0.0003(9)
C8 0.0175(12) 0.0138(11) 0.0154(11) -0.0004(8) 0.0025(10) -0.0018(9)
C9 0.0201(12) 0.0192(13) 0.0216(12) -0.0011(9) 0.0079(10) -0.0024(10)
C10 0.0232(13) 0.0238(15) 0.0301(15) 0.0029(11) 0.0095(12) -0.0060(11)
C11 0.0296(14) 0.0173(13) 0.0359(15) 0.0045(11) 0.0089(13) -0.0045(11)
C12 0.0270(14) 0.0167(13) 0.0315(15) -0.0005(10) 0.0043(12) 0.0015(11)
C13 0.0180(12) 0.0179(12) 0.0170(12) 0.0004(9) 0.0006(10) 0.0000(10)
C14 0.0289(15) 0.0206(14) 0.0482(18) -0.0072(12) 0.0232(14) -0.0058(11)
C15 0.053(2) 0.057(2) 0.046(2) -0.0163(16) 0.0302(18) -0.0027(18)
C16 0.0470(19) 0.0320(18) 0.063(2) 0.0140(15) 0.0271(18) 0.0191(15)
C17 0.0192(13) 0.0213(14) 0.0270(14) -0.0019(10) 0.0055(11) 0.0011(10)
C18 0.0267(15) 0.0327(17) 0.0473(19) 0.0014(14) 0.0066(14) 0.0078(13)
C19 0.0321(17) 0.069(3) 0.0323(18) 0.0011(15) 0.0141(15) 0.0101(17)
C20 0.057(2) 0.0274(15) 0.0133(13) 0.0013(10) -0.0009(13) -0.0102(14)
C21 0.0408(17) 0.0452(19) 0.0186(13) 0.0124(12) 0.0146(13) 0.0097(14)
C22 0.0417(17) 0.0277(15) 0.0209(14) 0.0124(11) -0.0017(13) -0.0121(13)
C23 0.0443(18) 0.0324(17) 0.0228(14) 0.0096(12) 0.0051(13) 0.0170(14)
C24 0.0270(15) 0.051(2) 0.0268(16) 0.0164(14) -0.0012(13) -0.0028(14)
N1 0.0156(9) 0.0139(10) 0.0170(10) -0.0005(7) 0.0059(8) 0.0003(8)
O1 0.0192(8) 0.0245(10) 0.0165(8) 0.0022(7) 0.0042(7) -0.0043(7)
Cr1 0.0196(2) 0.01398(19) 0.01388(19) 0.00091(14) 0.00450(16) -0.00130(15)
I1 0.03118(10) 0.01722(8) 0.02835(9) -0.00187(7) 0.00907(7) 0.00457(7)

loop_
_atom_type_symbol
_atom_type_description
_atom_type_scat_dispersion_real
_atom_type_scat_dispersion_imag
_atom_type_scat_source
C C 0.0033 0.0016 'International Tables Vol C Tables 4.2.6.8 and 6.1.1.4'
H H 0.0000 0.0000 'International Tables Vol C Tables 4.2.6.8 and 6.1.1.4'
N N 0.0061 0.0033 'International Tables Vol C Tables 4.2.6.8 and 6.1.1.4'
O O 0.0106 0.0060 'International Tables Vol C Tables 4.2.6.8 and 6.1.1.4'
Cr Cr 0.3209 0.6236 'International Tables Vol C Tables 4.2.6.8 and 6.1.1.4'
I I -0.4742 1.8119 'International Tables Vol C Tables 4.2.6.8 and 6.1.1.4'

loop_
_geom_angle_atom_site_label_1
_geom_angle_atom_site_label_2
_geom_angle_atom_site_label_3
_geom_angle
_geom_angle_site_symmetry_1
_geom_angle_site_symmetry_3
_geom_angle_publ_flag
O1 C1 C2 119.2(2) . . ?
O1 C1 C6 122.5(2) . . ?
C2 C1 C6 118.2(2) . . ?
C3 C2 C1 120.9(2) . . ?
C3 C2 H2 119.6 . . ?
C1 C2 H2 119.6 . . ?
C2 C3 C4 121.1(3) . . ?
C2 C3 H3 119.5 . . ?
C4 C3 H3 119.5 . . ?
C5 C4 C3 119.1(2) . . ?
C5 C4 H4 120.4 . . ?
C3 C4 H4 120.4 . . ?
C4 C5 C6 121.4(2) . . ?
C4 C5 H5 119.3 . . ?
C6 C5 H5 119.3 . . ?
C5 C6 C1 119.3(2) . . ?
C5 C6 C7 118.2(2) . . ?
C1 C6 C7 122.2(2) . . ?
N1 C7 C6 126.8(2) . . ?
N1 C7 H7 116.6 . . ?
C6 C7 H7 116.6 . . ?
C13 C8 C9 121.8(2) . . ?
C13 C8 N1 118.2(2) . . ?
C9 C8 N1 120.0(2) . . ?
C10 C9 C8 117.5(2) . . ?
C10 C9 C14 120.0(2) . . ?
C8 C9 C14 122.5(2) . . ?
C11 C10 C9 121.9(2) . . ?
C11 C10 H10 119.1 . . ?
C9 C10 H10 119.1 . . ?
C10 C11 C12 119.6(3) . . ?
C10 C11 H11 120.2 . . ?
C12 C11 H11 120.2 . . ?
C11 C12 C13 121.4(3) . . ?
C11 C12 H12 119.3 . . ?
C13 C12 H12 119.3 . . ?
C12 C13 C8 117.8(2) . . ?
C12 C13 C17 119.4(2) . . ?
C8 C13 C17 122.8(2) . . ?
C9 C14 C16 111.1(2) . . ?
C9 C14 C15 112.6(3) . . ?
C16 C14 C15 109.7(3) . . ?
C9 C14 H14 107.7 . . ?
C16 C14 H14 107.7 . . ?
C15 C14 H14 107.7 . . ?
C14 C15 H15A 109.5 . . ?
C14 C15 H15B 109.5 . . ?
H15A C15 H15B 109.5 . . ?
C14 C15 H15C 109.5 . . ?
H15A C15 H15C 109.5 . . ?
H15B C15 H15C 109.5 . . ?
C14 C16 H16A 109.5 . . ?
C14 C16 H16B 109.5 . . ?
H16A C16 H16B 109.5 . . ?
C14 C16 H16C 109.5 . . ?
H16A C16 H16C 109.5 . . ?
H16B C16 H16C 109.5 . . ?
C18 C17 C19 109.7(3) . . ?
C18 C17 C13 112.3(2) . . ?
C19 C17 C13 110.8(2) . . ?
C18 C17 H17 108.0 . . ?
C19 C17 H17 108.0 . . ?
C13 C17 H17 108.0 . . ?
C17 C18 H18A 109.5 . . ?
C17 C18 H18B 109.5 . . ?
H18A C18 H18B 109.5 . . ?
C17 C18 H18C 109.5 . . ?
H18A C18 H18C 109.5 . . ?
H18B C18 H18C 109.5 . . ?
C17 C19 H19A 109.5 . . ?
C17 C19 H19B 109.5 . . ?
H19A C19 H19B 109.5 . . ?
C17 C19 H19C 109.5 . . ?
H19A C19 H19C 109.5 . . ?
H19B C19 H19C 109.5 . . ?
C24 C20 C21 108.3(3) . . ?
C24 C20 Cr1 72.34(16) . . ?
C21 C20 Cr1 71.63(15) . . ?
C24 C20 H20 125.9 . . ?
C21 C20 H20 125.9 . . ?
Cr1 C20 H20 121.9 . . ?
C22 C21 C20 107.5(3) . . ?
C22 C21 Cr1 71.42(15) . . ?
C20 C21 Cr1 71.50(15) . . ?
C22 C21 H21 126.3 . . ?
C20 C21 H21 126.3 . . ?
Cr1 C21 H21 122.5 . . ?
C21 C22 C23 107.9(3) . . ?
C21 C22 Cr1 72.39(16) . . ?
C23 C22 Cr1 70.76(16) . . ?
C21 C22 H22 126.1 . . ?
C23 C22 H22 126.1 . . ?
Cr1 C22 H22 122.5 . . ?
C24 C23 C22 108.2(3) . . ?
C24 C23 Cr1 73.28(18) . . ?
C22 C23 Cr1 72.27(16) . . ?
C24 C23 H23 125.9 . . ?
C22 C23 H23 125.9 . . ?
Cr1 C23 H23 120.3 . . ?
C20 C24 C23 108.1(3) . . ?
C20 C24 Cr1 71.77(16) . . ?
C23 C24 Cr1 70.33(16) . . ?
C20 C24 H24 125.9 . . ?
C23 C24 H24 125.9 . . ?
Cr1 C24 H24 123.6 . . ?
C7 N1 C8 116.1(2) . . ?
C7 N1 Cr1 120.47(17) . . ?
C8 N1 Cr1 123.25(15) . . ?
C1 O1 Cr1 124.36(15) . . ?
O1 Cr1 N1 89.19(8) . . ?
O1 Cr1 C23 105.62(10) . . ?
N1 Cr1 C23 102.22(10) . . ?
O1 Cr1 C22 142.38(11) . . ?
N1 Cr1 C22 95.25(9) . . ?
C23 Cr1 C22 36.97(12) . . ?
O1 Cr1 C20 110.88(10) . . ?
N1 Cr1 C20 155.97(10) . . ?
C23 Cr1 C20 60.65(12) . . ?
C22 Cr1 C20 60.83(11) . . ?
O1 Cr1 C21 147.64(10) . . ?
N1 Cr1 C21 121.50(10) . . ?
C23 Cr1 C21 61.05(12) . . ?
C22 Cr1 C21 36.20(12) . . ?
C20 Cr1 C21 36.87(11) . . ?
O1 Cr1 C24 90.68(10) . . ?
N1 Cr1 C24 136.10(11) . . ?
C23 Cr1 C24 36.39(12) . . ?
C22 Cr1 C24 60.87(11) . . ?
C20 Cr1 C24 35.89(12) . . ?
C21 Cr1 C24 60.73(11) . . ?
O1 Cr1 I1 93.43(6) . . ?
N1 Cr1 I1 96.86(6) . . ?
C23 Cr1 I1 153.03(8) . . ?
C22 Cr1 I1 122.87(9) . . ?
C20 Cr1 I1 95.01(9) . . ?
C21 Cr1 I1 92.72(8) . . ?
C24 Cr1 I1 126.94(10) . . ?

loop_
_geom_bond_atom_site_label_1
_geom_bond_atom_site_label_2
_geom_bond_distance
_geom_bond_site_symmetry_2
_geom_bond_publ_flag
C1 O1 1.322(3) . ?
C1 C2 1.405(3) . ?
C1 C6 1.420(3) . ?
C2 C3 1.382(4) . ?
C2 H2 0.9500 . ?
C3 C4 1.394(4) . ?
C3 H3 0.9500 . ?
C4 C5 1.371(4) . ?
C4 H4 0.9500 . ?
C5 C6 1.413(3) . ?
C5 H5 0.9500 . ?
C6 C7 1.428(3) . ?
C7 N1 1.298(3) . ?
C7 H7 0.9500 . ?
C8 C13 1.401(3) . ?
C8 C9 1.402(3) . ?
C8 N1 1.445(3) . ?
C9 C10 1.391(4) . ?
C9 C14 1.505(4) . ?
C10 C11 1.373(4) . ?
C10 H10 0.9500 . ?
C11 C12 1.379(4) . ?
C11 H11 0.9500 . ?
C12 C13 1.393(4) . ?
C12 H12 0.9500 . ?
C13 C17 1.531(4) . ?
C14 C16 1.527(4) . ?
C14 C15 1.535(4) . ?
C14 H14 1.0000 . ?
C15 H15A 0.9800 . ?
C15 H15B 0.9800 . ?
C15 H15C 0.9800 . ?
C16 H16A 0.9800 . ?
C16 H16B 0.9800 . ?
C16 H16C 0.9800 . ?
C17 C18 1.521(4) . ?
C17 C19 1.524(4) . ?
C17 H17 1.0000 . ?
C18 H18A 0.9800 . ?
C18 H18B 0.9800 . ?
C18 H18C 0.9800 . ?
C19 H19A 0.9800 . ?
C19 H19B 0.9800 . ?
C19 H19C 0.9800 . ?
C20 C24 1.384(5) . ?
C20 C21 1.419(4) . ?
C20 Cr1 2.242(3) . ?
C20 H20 0.9500 . ?
C21 C22 1.390(5) . ?
C21 Cr1 2.244(3) . ?
C21 H21 0.9500 . ?
C22 C23 1.409(5) . ?
C22 Cr1 2.231(3) . ?
C22 H22 0.9500 . ?
C23 C24 1.394(5) . ?
C23 Cr1 2.212(3) . ?
C23 H23 0.9500 . ?
C24 Cr1 2.249(3) . ?
C24 H24 0.9500 . ?
N1 Cr1 2.055(2) . ?
O1 Cr1 1.9014(18) . ?
Cr1 I1 2.6637(5) . ?

loop_
_geom_torsion_atom_site_label_1
_geom_torsion_atom_site_label_2
_geom_torsion_atom_site_label_3
_geom_torsion_atom_site_label_4
_geom_torsion
_geom_torsion_site_symmetry_1
_geom_torsion_site_symmetry_2
_geom_torsion_site_symmetry_3
_geom_torsion_site_symmetry_4
_geom_torsion_publ_flag
O1 C1 C2 C3 -179.0(2) . . . . ?
C6 C1 C2 C3 -1.5(4) . . . . ?
C1 C2 C3 C4 0.9(4) . . . . ?
C2 C3 C4 C5 1.3(4) . . . . ?
C3 C4 C5 C6 -2.9(4) . . . . ?
C4 C5 C6 C1 2.2(4) . . . . ?
C4 C5 C6 C7 176.4(3) . . . . ?
O1 C1 C6 C5 177.4(2) . . . . ?
C2 C1 C6 C5 0.0(4) . . . . ?
O1 C1 C6 C7 3.4(4) . . . . ?
C2 C1 C6 C7 -174.0(3) . . . . ?
C5 C6 C7 N1 171.9(2) . . . . ?
C1 C6 C7 N1 -14.1(4) . . . . ?
C13 C8 C9 C10 1.5(3) . . . . ?
N1 C8 C9 C10 178.7(2) . . . . ?
C13 C8 C9 C14 -179.1(2) . . . . ?
N1 C8 C9 C14 -1.9(4) . . . . ?
C8 C9 C10 C11 0.0(4) . . . . ?
C14 C9 C10 C11 -179.4(3) . . . . ?
C9 C10 C11 C12 -1.5(4) . . . . ?
C10 C11 C12 C13 1.4(4) . . . . ?
C11 C12 C13 C8 0.1(4) . . . . ?
C11 C12 C13 C17 179.9(2) . . . . ?
C9 C8 C13 C12 -1.6(4) . . . . ?
N1 C8 C13 C12 -178.8(2) . . . . ?
C9 C8 C13 C17 178.6(2) . . . . ?
N1 C8 C13 C17 1.4(3) . . . . ?
C10 C9 C14 C16 76.1(3) . . . . ?
C8 C9 C14 C16 -103.3(3) . . . . ?
C10 C9 C14 C15 -47.4(4) . . . . ?
C8 C9 C14 C15 133.2(3) . . . . ?
C12 C13 C17 C18 44.8(3) . . . . ?
C8 C13 C17 C18 -135.4(3) . . . . ?
C12 C13 C17 C19 -78.3(3) . . . . ?
C8 C13 C17 C19 101.6(3) . . . . ?
C24 C20 C21 C22 0.7(3) . . . . ?
Cr1 C20 C21 C22 -62.77(19) . . . . ?
C24 C20 C21 Cr1 63.49(19) . . . . ?
C20 C21 C22 C23 0.6(3) . . . . ?
Cr1 C21 C22 C23 -62.24(18) . . . . ?
C20 C21 C22 Cr1 62.83(19) . . . . ?
C21 C22 C23 C24 -1.7(3) . . . . ?
Cr1 C22 C23 C24 -65.0(2) . . . . ?
C21 C22 C23 Cr1 63.29(19) . . . . ?
C21 C20 C24 C23 -1.8(3) . . . . ?
Cr1 C20 C24 C23 61.26(19) . . . . ?
C21 C20 C24 Cr1 -63.03(19) . . . . ?
C22 C23 C24 C20 2.1(3) . . . . ?
Cr1 C23 C24 C20 -62.2(2) . . . . ?
C22 C23 C24 Cr1 64.32(19) . . . . ?
C6 C7 N1 C8 166.6(2) . . . . ?
C6 C7 N1 Cr1 -9.0(3) . . . . ?
C13 C8 N1 C7 -74.8(3) . . . . ?
C9 C8 N1 C7 108.0(3) . . . . ?
C13 C8 N1 Cr1 100.7(2) . . . . ?
C9 C8 N1 Cr1 -76.6(3) . . . . ?
C2 C1 O1 Cr1 -151.2(2) . . . . ?
C6 C1 O1 Cr1 31.4(3) . . . . ?
C1 O1 Cr1 N1 -41.1(2) . . . . ?
C1 O1 Cr1 C23 -143.5(2) . . . . ?
C1 O1 Cr1 C22 -138.6(2) . . . . ?
C1 O1 Cr1 C20 152.5(2) . . . . ?
C1 O1 Cr1 C21 156.4(2) . . . . ?
C1 O1 Cr1 C24 -177.2(2) . . . . ?
C1 O1 Cr1 I1 55.77(19) . . . . ?
C7 N1 Cr1 O1 29.47(19) . . . . ?
C8 N1 Cr1 O1 -145.80(19) . . . . ?
C7 N1 Cr1 C23 135.3(2) . . . . ?
C8 N1 Cr1 C23 -40.0(2) . . . . ?
C7 N1 Cr1 C22 172.1(2) . . . . ?
C8 N1 Cr1 C22 -3.2(2) . . . . ?
C7 N1 Cr1 C20 177.0(3) . . . . ?
C8 N1 Cr1 C20 1.8(4) . . . . ?
C7 N1 Cr1 C21 -161.35(19) . . . . ?
C8 N1 Cr1 C21 23.4(2) . . . . ?
C7 N1 Cr1 C24 119.6(2) . . . . ?
C8 N1 Cr1 C24 -55.7(2) . . . . ?
C7 N1 Cr1 I1 -63.89(19) . . . . ?
C8 N1 Cr1 I1 120.84(17) . . . . ?
C24 C23 Cr1 O1 -69.0(2) . . . . ?
C22 C23 Cr1 O1 175.02(16) . . . . ?
C24 C23 Cr1 N1 -161.61(18) . . . . ?
C22 C23 Cr1 N1 82.41(18) . . . . ?
C24 C23 Cr1 C22 116.0(3) . . . . ?
C24 C23 Cr1 C20 36.52(19) . . . . ?
C22 C23 Cr1 C20 -79.47(19) . . . . ?
C24 C23 Cr1 C21 79.0(2) . . . . ?
C22 C23 Cr1 C21 -37.01(18) . . . . ?
C22 C23 Cr1 C24 -116.0(3) . . . . ?
C24 C23 Cr1 I1 64.4(3) . . . . ?
C22 C23 Cr1 I1 -51.6(3) . . . . ?
C21 C22 Cr1 O1 -124.8(2) . . . . ?
C23 C22 Cr1 O1 -7.9(3) . . . . ?
C21 C22 Cr1 N1 139.73(18) . . . . ?
C23 C22 Cr1 N1 -103.38(18) . . . . ?
C21 C22 Cr1 C23 -116.9(3) . . . . ?
C21 C22 Cr1 C20 -37.95(18) . . . . ?
C23 C22 Cr1 C20 78.9(2) . . . . ?
C23 C22 Cr1 C21 116.9(3) . . . . ?
C21 C22 Cr1 C24 -79.3(2) . . . . ?
C23 C22 Cr1 C24 37.63(18) . . . . ?
C21 C22 Cr1 I1 38.1(2) . . . . ?
C23 C22 Cr1 I1 154.96(15) . . . . ?
C24 C20 Cr1 O1 59.6(2) . . . . ?
C21 C20 Cr1 O1 176.53(17) . . . . ?
C24 C20 Cr1 N1 -85.3(3) . . . . ?
C21 C20 Cr1 N1 31.6(4) . . . . ?
C24 C20 Cr1 C23 -37.03(19) . . . . ?
C21 C20 Cr1 C23 79.9(2) . . . . ?
C24 C20 Cr1 C22 -79.7(2) . . . . ?
C21 C20 Cr1 C22 37.25(19) . . . . ?
C24 C20 Cr1 C21 -116.9(3) . . . . ?
C21 C20 Cr1 C24 116.9(3) . . . . ?
C24 C20 Cr1 I1 155.24(18) . . . . ?
C21 C20 Cr1 I1 -87.86(18) . . . . ?
C22 C21 Cr1 O1 110.4(2) . . . . ?
C20 C21 Cr1 O1 -6.1(3) . . . . ?
C22 C21 Cr1 N1 -49.0(2) . . . . ?
C20 C21 Cr1 N1 -165.52(18) . . . . ?
C22 C21 Cr1 C23 37.81(18) . . . . ?
C20 C21 Cr1 C23 -78.7(2) . . . . ?
C20 C21 Cr1 C22 -116.5(3) . . . . ?
C22 C21 Cr1 C20 116.5(3) . . . . ?
C22 C21 Cr1 C24 79.7(2) . . . . ?
C20 C21 Cr1 C24 -36.82(19) . . . . ?
C22 C21 Cr1 I1 -148.77(17) . . . . ?
C20 C21 Cr1 I1 94.72(18) . . . . ?
C20 C24 Cr1 O1 -126.28(19) . . . . ?
C23 C24 Cr1 O1 115.95(19) . . . . ?
C20 C24 Cr1 N1 144.18(17) . . . . ?
C23 C24 Cr1 N1 26.4(3) . . . . ?
C20 C24 Cr1 C23 117.8(3) . . . . ?
C20 C24 Cr1 C22 79.5(2) . . . . ?
C23 C24 Cr1 C22 -38.24(19) . . . . ?
C23 C24 Cr1 C20 -117.8(3) . . . . ?
C20 C24 Cr1 C21 37.84(18) . . . . ?
C23 C24 Cr1 C21 -79.9(2) . . . . ?
C20 C24 Cr1 I1 -31.5(2) . . . . ?
C23 C24 Cr1 I1 -149.24(16) . . . . ?
